data_1571576
loop_
_publ_author_name
'Liu, Yu'
'Coles, Nathan T.'
'Cajiao, Nathalia'
'Taylor, Laurence J.'
'Davies, E. Stephen'
'Barbour, Alistair'
'Morgan, Patrick J.'
'Butler, Kevin'
'Pointer-Gleadhill, Ben'
'Argent, Stephen P.'
'McMaster, Jonathan'
'Neidig, Michael L.'
'Robinson, David'
'Kays, Deborah L.'

_publ_section_title
;
 Mechanistic investigations of the Fe(ii) mediated synthesis of
 squaraines.
;
_journal_issue 25
_journal_name_full 'Chemical science'
_journal_page_first 9599
_journal_page_last 9611
_journal_paper_doi 10.1039/d4sc01286k
_journal_volume 15
_journal_year 2024
_chemical_formula_moiety 'C52 H50 O2'
_chemical_formula_sum 'C52 H50 O2'
_chemical_formula_weight 706.92
_space_group_crystal_system monoclinic
_space_group_IT_number 14
_space_group_name_Hall '-P 2yn'
_space_group_name_H-M_alt 'P 1 21/n 1'
_atom_sites_solution_hydrogens geom
_atom_sites_solution_primary dual
_atom_sites_solution_secondary difmap
_audit_creation_date 2023-05-08
_audit_creation_method
;
Olex2 1.5
(compiled 2023.03.06 svn.rbb2c1857 for OlexSys, GUI svn.r6748)
;
_audit_update_record
;
2024-02-21 deposited with the CCDC.	2024-05-07 downloaded from the CCDC.
;
_cell_angle_alpha 90
_cell_angle_beta 114.5960(10)
_cell_angle_gamma 90
_cell_formula_units_Z 8
_cell_length_a 19.62240(10)
_cell_length_b 20.01400(10)
_cell_length_c 22.41850(10)
_cell_measurement_reflns_used 50497
_cell_measurement_temperature 100.00
_cell_measurement_theta_max 34.48721644931252
_cell_measurement_theta_min 1.1206669543036973
_cell_volume 8005.40(9)
_computing_molecular_graphics 'Olex2 1.5 (Dolomanov et al., 2009)'
_computing_publication_material 'Olex2 1.5 (Dolomanov et al., 2009)'
_computing_structure_refinement 'SHELXL 2019/2 (Sheldrick, 2015)'
_computing_structure_solution 'SHELXT 2018/2 (Sheldrick, 2018)'
_diffrn_ambient_environment 'N2 gas'
_diffrn_ambient_temperature 100(2)
_diffrn_crystal_treatment 'flash frozen in gaseous N2'
_diffrn_detector 'Photon counting pixel array'
_diffrn_detector_type 'Dectris PILATUS 2M'
_diffrn_measured_fraction_theta_full 0.998
_diffrn_measured_fraction_theta_max 0.999
_diffrn_measurement_device 'Fixed \c 3-circle diffractometer'
_diffrn_measurement_device_type 'Fluid Film Devices'
_diffrn_measurement_method 'shutterless scans'
_diffrn_measurement_specimen_support 'MiTeGen micromount'
_diffrn_radiation_type Synchrotron
_diffrn_radiation_wavelength 0.6889
_diffrn_reflns_av_R_equivalents 0.0421
_diffrn_reflns_av_unetI/netI 0.0388
_diffrn_reflns_Laue_measured_fraction_full 0.998
_diffrn_reflns_Laue_measured_fraction_max 0.999
_diffrn_reflns_limit_h_max 28
_diffrn_reflns_limit_h_min -25
_diffrn_reflns_limit_k_max 30
_diffrn_reflns_limit_k_min -31
_diffrn_reflns_limit_l_max 36
_diffrn_reflns_limit_l_min -36
_diffrn_reflns_number 132890
_diffrn_reflns_point_group_measured_fraction_full 0.998
_diffrn_reflns_point_group_measured_fraction_max 0.999
_diffrn_reflns_theta_full 24.415
_diffrn_reflns_theta_max 29.476
_diffrn_reflns_theta_min 1.127
_diffrn_source Synchrotron
_exptl_absorpt_coefficient_mu 0.066
_exptl_absorpt_correction_T_max 1.0
_exptl_absorpt_correction_T_min 0.9790707642258739
_exptl_absorpt_correction_type empirical
_exptl_absorpt_process_details
;
CCP4 8.0.007: AIMLESS, version 0.7.9 : 10/06/22
Scaling & analysis of unmerged intensities, absorption correction using spherical harmonics
;
_exptl_crystal_colour orange
_exptl_crystal_colour_primary orange
_exptl_crystal_density_diffrn 1.173
_exptl_crystal_description plate
_exptl_crystal_F_000 3024
_exptl_crystal_size_max 0.1
_exptl_crystal_size_mid 0.08
_exptl_crystal_size_min 0.04
_refine_diff_density_max 0.488
_refine_diff_density_min -0.225
_refine_diff_density_rms 0.064
_refine_ls_extinction_method none
_refine_ls_goodness_of_fit_ref 1.094
_refine_ls_hydrogen_treatment constr
_refine_ls_matrix_type full
_refine_ls_number_parameters 997
_refine_ls_number_reflns 24396
_refine_ls_number_restraints 0
_refine_ls_restrained_S_all 1.094
_refine_ls_R_factor_all 0.0790
_refine_ls_R_factor_gt 0.0626
_refine_ls_shift/su_max 0.001
_refine_ls_shift/su_mean 0.000
_refine_ls_structure_factor_coef Fsqd
_refine_ls_weighting_details 'w=1/[\s^2^(Fo^2^)+(0.1240P)^2^] where P=(Fo^2^+2Fc^2^)/3'
_refine_ls_weighting_scheme calc
_refine_ls_wR_factor_gt 0.1864
_refine_ls_wR_factor_ref 0.1948
_reflns_Friedel_coverage 0.000
_reflns_number_gt 17695
_reflns_number_total 24396
_reflns_threshold_expression 'I > 2\s(I)'
_cod_data_source_file d4sc01286k15.cif
_cod_data_source_block 2Mes_nosolv1
_cod_depositor_comments 'Adding full bibliography for 1571567--1571581.cif.'
_cod_original_cell_volume 8005.46(8)
_cod_database_code 1571576
_nottingham_internal_coll_name FENCLG
_nottingham_internal_coll_number 19242
_nottingham_internal_coll_client NTC/DLK
_nottingham_internal_coll_type custom
_nottingham_internal_coll_frame_method 'fine \w scans'
_nottingham_internal_coll_frame_time 0.2
_nottingham_internal_coll_frame_width 0.01
_nottingham_internal_coll_user pczspa
_nottingham_internal_coll_date 26/01/2023
_nottingham_internal_coll_location DLS
_nottingham_internal_coll_instrument i19-EH1
_nottingham_internal_process_user pczspa
_nottingham_internal_solution_user pczspa
_nottingham_internal_refinement_date 20/02/2023
_nottingham_internal_refinement_user pczntc
_shelx_shelxl_version_number 2019/2
_shelx_space_group_comment
;
The symmetry employed for this shelxl refinement is uniquely defined
by the following loop, which should always be used as a source of
symmetry information in preference to the above space-group names.
They are only intended as comments.
;
_shelx_estimated_absorpt_t_max 0.997
_shelx_estimated_absorpt_t_min 0.993
_olex2_refinement_description
;
1. Fixed Uiso
 At 1.2 times of:
  All C(H) groups
 At 1.5 times of:
  All C(H,H,H) groups
2.a Aromatic/amide H refined with riding coordinates:
 C7(H7), C8(H8), C9(H9), C13(H13), C15(H15), C22(H22), C24(H24), C31(H31),
 C32(H32), C33(H33), C37(H37), C39(H39), C46(H46), C48(H48), C59(H59), C60(H60),
  C61(H61), C65(H65), C67(H67), C74(H74), C76(H76), C83(H83), C84(H84),
 C85(H85), C89(H89), C91(H91), C98(H98), C100(H100)
2.b Idealised Me refined as rotating group:
 C17(H17a,H17b,H17c), C18(H18a,H18b,H18c), C19(H19a,H19b,H19c), C26(H26a,H26b,
 H26c), C27(H27a,H27b,H27c), C28(H28a,H28b,H28c), C41(H41a,H41b,H41c), C42(H42a,
 H42b,H42c), C43(H43a,H43b,H43c), C50(H50a,H50b,H50c), C51(H51a,H51b,H51c),
 C52(H52a,H52b,H52c), C69(H69a,H69b,H69c), C70(H70a,H70b,H70c), C71(H71a,H71b,
 H71c), C78(H78a,H78b,H78c), C79(H79a,H79b,H79c), C80(H80a,H80b,H80c), C93(H93a,
 H93b,H93c), C94(H94a,H94b,H94c), C95(H95a,H95b,H95c), C102(H10a,H10b,H10c),
 C103(H10d,H10e,H10f), C104(H10g,H10h,H10i)
;
_olex2_submission_special_instructions 'No special instructions were received'

loop_
_space_group_symop_operation_xyz
'x, y, z'
'-x+1/2, y+1/2, -z+1/2'
'-x, -y, -z'
'x-1/2, -y-1/2, z-1/2'

loop_
_symmetry_equiv_pos_as_xyz
-x+1/2,y+1/2,-z+1/2

loop_
_atom_site_label
_atom_site_type_symbol
_atom_site_fract_x
_atom_site_fract_y
_atom_site_fract_z
_atom_site_U_iso_or_equiv
_atom_site_adp_type
_atom_site_occupancy
_atom_site_site_symmetry_order
_atom_site_calc_flag
_atom_site_refinement_flags_posn
_atom_site_refinement_flags_adp
_atom_site_refinement_flags_occupancy
_atom_site_disorder_assembly
_atom_site_disorder_group
O1 O 0.01163(6) 0.68730(6) 0.60996(5) 0.0411(3) Uani 1 1 d . . . . .
O2 O 0.25621(6) 0.73762(5) 0.66622(6) 0.0396(2) Uani 1 1 d . . . . .
C1 C 0.07774(8) 0.70045(7) 0.62657(6) 0.0302(3) Uani 1 1 d . . . . .
C2 C 0.13427(7) 0.68130(6) 0.60239(6) 0.0272(2) Uani 1 1 d . . . . .
C3 C 0.19150(8) 0.72358(6) 0.65244(6) 0.0294(3) Uani 1 1 d . . . . .
C4 C 0.13530(7) 0.74082(6) 0.67858(6) 0.0258(2) Uani 1 1 d . . . . .
C5 C 0.13195(7) 0.63528(6) 0.55154(6) 0.0268(2) Uani 1 1 d . . . . .
C6 C 0.07125(8) 0.63963(6) 0.48888(6) 0.0292(3) Uani 1 1 d . . . . .
C7 C 0.06567(9) 0.59169(7) 0.44184(7) 0.0356(3) Uani 1 1 d . . . . .
H7 H 0.025179 0.593486 0.399614 0.043 Uiso 1 1 calc R U . . .
C8 C 0.11893(9) 0.54140(7) 0.45640(7) 0.0391(3) Uani 1 1 d . . . . .
H8 H 0.113780 0.508342 0.424390 0.047 Uiso 1 1 calc R U . . .
C9 C 0.17934(9) 0.53890(7) 0.51691(7) 0.0364(3) Uani 1 1 d . . . . .
H9 H 0.215787 0.504690 0.525538 0.044 Uiso 1 1 calc R U . . .
C10 C 0.18772(8) 0.58584(6) 0.56563(6) 0.0298(3) Uani 1 1 d . . . . .
C11 C 0.01966(7) 0.69798(7) 0.47340(6) 0.0290(3) Uani 1 1 d . . . . .
C12 C 0.04852(7) 0.76242(7) 0.47289(6) 0.0293(3) Uani 1 1 d . . . . .
C13 C 0.00184(8) 0.81743(7) 0.46385(7) 0.0348(3) Uani 1 1 d . . . . .
H13 H 0.021305 0.860912 0.463968 0.042 Uiso 1 1 calc R U . . .
C14 C -0.07229(8) 0.81069(8) 0.45466(7) 0.0402(3) Uani 1 1 d . . . . .
C15 C -0.10039(8) 0.74660(9) 0.45241(7) 0.0402(3) Uani 1 1 d . . . . .
H15 H -0.151702 0.741216 0.443969 0.048 Uiso 1 1 calc R U . . .
C16 C -0.05600(8) 0.69021(8) 0.46208(7) 0.0350(3) Uani 1 1 d . . . . .
C17 C 0.12761(8) 0.77402(7) 0.48002(7) 0.0343(3) Uani 1 1 d . . . . .
H17A H 0.162165 0.772657 0.526567 0.051 Uiso 1 1 calc R U . . .
H17B H 0.130742 0.817830 0.461791 0.051 Uiso 1 1 calc R U . . .
H17C H 0.141250 0.739105 0.456326 0.051 Uiso 1 1 calc R U . . .
C18 C -0.12048(10) 0.87207(10) 0.44710(10) 0.0550(4) Uani 1 1 d . . . . .
H18A H -0.089010 0.908971 0.472647 0.083 Uiso 1 1 calc R U . . .
H18B H -0.158910 0.862118 0.463039 0.083 Uiso 1 1 calc R U . . .
H18C H -0.144670 0.884798 0.400719 0.083 Uiso 1 1 calc R U . . .
C19 C -0.08761(9) 0.62258(9) 0.46549(8) 0.0433(4) Uani 1 1 d . . . . .
H19A H -0.075584 0.591094 0.437789 0.065 Uiso 1 1 calc R U . . .
H19B H -0.142143 0.625898 0.449932 0.065 Uiso 1 1 calc R U . . .
H19C H -0.065705 0.606689 0.510958 0.065 Uiso 1 1 calc R U . . .
C20 C 0.25269(8) 0.58161(6) 0.63107(7) 0.0313(3) Uani 1 1 d . . . . .
C21 C 0.24364(8) 0.55357(6) 0.68474(7) 0.0335(3) Uani 1 1 d . . . . .
C22 C 0.30582(9) 0.54923(7) 0.74498(7) 0.0387(3) Uani 1 1 d . . . . .
H22 H 0.299900 0.530221 0.781371 0.046 Uiso 1 1 calc R U . . .
C23 C 0.37564(9) 0.57177(8) 0.75320(8) 0.0411(3) Uani 1 1 d . . . . .
C24 C 0.38368(9) 0.59992(8) 0.69959(8) 0.0425(3) Uani 1 1 d . . . . .
H24 H 0.431449 0.615773 0.704749 0.051 Uiso 1 1 calc R U . . .
C25 C 0.32315(9) 0.60527(8) 0.63871(7) 0.0373(3) Uani 1 1 d . . . . .
C26 C 0.16802(9) 0.52825(7) 0.67771(7) 0.0402(3) Uani 1 1 d . . . . .
H26A H 0.134384 0.566214 0.672196 0.060 Uiso 1 1 calc R U . . .
H26B H 0.174015 0.503124 0.717105 0.060 Uiso 1 1 calc R U . . .
H26C H 0.146676 0.499005 0.639257 0.060 Uiso 1 1 calc R U . . .
C27 C 0.44278(11) 0.56793(10) 0.81889(9) 0.0550(4) Uani 1 1 d . . . . .
H27A H 0.453320 0.612371 0.839047 0.082 Uiso 1 1 calc R U . . .
H27B H 0.486472 0.552016 0.812441 0.082 Uiso 1 1 calc R U . . .
H27C H 0.431990 0.536907 0.847672 0.082 Uiso 1 1 calc R U . . .
C28 C 0.33259(10) 0.63952(10) 0.58270(8) 0.0483(4) Uani 1 1 d . . . . .
H28A H 0.305562 0.682146 0.573218 0.072 Uiso 1 1 calc R U . . .
H28B H 0.312402 0.610935 0.543702 0.072 Uiso 1 1 calc R U . . .
H28C H 0.385947 0.647740 0.594790 0.072 Uiso 1 1 calc R U . . .
C29 C 0.13953(7) 0.77958(6) 0.73467(6) 0.0253(2) Uani 1 1 d . . . . .
C30 C 0.17780(7) 0.84149(6) 0.74820(6) 0.0267(2) Uani 1 1 d . . . . .
C31 C 0.18681(8) 0.87615(7) 0.80505(7) 0.0325(3) Uani 1 1 d . . . . .
H31 H 0.212547 0.917707 0.814717 0.039 Uiso 1 1 calc R U . . .
C32 C 0.15839(9) 0.85027(7) 0.84757(7) 0.0349(3) Uani 1 1 d . . . . .
H32 H 0.166038 0.873605 0.886759 0.042 Uiso 1 1 calc R U . . .
C33 C 0.11908(8) 0.79081(7) 0.83319(6) 0.0323(3) Uani 1 1 d . . . . .
H33 H 0.099447 0.773981 0.862449 0.039 Uiso 1 1 calc R U . . .
C34 C 0.10776(7) 0.75513(6) 0.77651(6) 0.0268(2) Uani 1 1 d . . . . .
C35 C 0.20155(8) 0.87342(6) 0.69977(6) 0.0283(3) Uani 1 1 d . . . . .
C36 C 0.27741(8) 0.88081(6) 0.71362(6) 0.0294(3) Uani 1 1 d . . . . .
C37 C 0.29712(9) 0.91381(7) 0.66783(7) 0.0349(3) Uani 1 1 d . . . . .
H37 H 0.348578 0.918165 0.676418 0.042 Uiso 1 1 calc R U . . .
C38 C 0.24319(10) 0.94024(7) 0.61029(7) 0.0380(3) Uani 1 1 d . . . . .
C39 C 0.16835(9) 0.93223(7) 0.59747(7) 0.0364(3) Uani 1 1 d . . . . .
H39 H 0.131198 0.949912 0.558014 0.044 Uiso 1 1 calc R U . . .
C40 C 0.14593(8) 0.89869(6) 0.64122(7) 0.0324(3) Uani 1 1 d . . . . .
C41 C 0.33772(8) 0.85218(7) 0.77507(7) 0.0351(3) Uani 1 1 d . . . . .
H41A H 0.333106 0.871048 0.813558 0.053 Uiso 1 1 calc R U . . .
H41B H 0.387038 0.863364 0.776581 0.053 Uiso 1 1 calc R U . . .
H41C H 0.332251 0.803508 0.775040 0.053 Uiso 1 1 calc R U . . .
C42 C 0.26535(12) 0.97758(8) 0.56205(9) 0.0508(4) Uani 1 1 d . . . . .
H42A H 0.319605 0.985209 0.581835 0.076 Uiso 1 1 calc R U . . .
H42B H 0.239202 1.020620 0.551219 0.076 Uiso 1 1 calc R U . . .
H42C H 0.251532 0.951007 0.521987 0.076 Uiso 1 1 calc R U . . .
C43 C 0.06359(9) 0.89228(8) 0.62528(7) 0.0392(3) Uani 1 1 d . . . . .
H43A H 0.046744 0.846845 0.609865 0.059 Uiso 1 1 calc R U . . .
H43B H 0.035170 0.924399 0.590907 0.059 Uiso 1 1 calc R U . . .
H43C H 0.055339 0.901421 0.664717 0.059 Uiso 1 1 calc R U . . .
C44 C 0.06724(7) 0.68990(6) 0.76453(6) 0.0275(2) Uani 1 1 d . . . . .
C45 C -0.01115(7) 0.68732(7) 0.73344(6) 0.0308(3) Uani 1 1 d . . . . .
C46 C -0.04652(8) 0.62552(8) 0.72626(7) 0.0359(3) Uani 1 1 d . . . . .
H46 H -0.099707 0.623496 0.706109 0.043 Uiso 1 1 calc R U . . .
C47 C -0.00584(8) 0.56691(8) 0.74786(7) 0.0366(3) Uani 1 1 d . . . . .
C48 C 0.07150(8) 0.57044(7) 0.77826(7) 0.0352(3) Uani 1 1 d . . . . .
H48 H 0.099576 0.530495 0.793461 0.042 Uiso 1 1 calc R U . . .
C49 C 0.10940(8) 0.63129(7) 0.78716(7) 0.0305(3) Uani 1 1 d . . . . .
C50 C -0.05711(8) 0.74912(8) 0.70392(8) 0.0387(3) Uani 1 1 d . . . . .
H50A H -0.055833 0.758716 0.661533 0.058 Uiso 1 1 calc R U . . .
H50B H -0.036258 0.787109 0.733553 0.058 Uiso 1 1 calc R U . . .
H50C H -0.109054 0.741620 0.697541 0.058 Uiso 1 1 calc R U . . .
C51 C -0.04452(11) 0.49954(9) 0.73760(9) 0.0512(4) Uani 1 1 d . . . . .
H51A H -0.021917 0.468801 0.716950 0.077 Uiso 1 1 calc R U . . .
H51B H -0.097941 0.504903 0.709161 0.077 Uiso 1 1 calc R U . . .
H51C H -0.038694 0.481387 0.780057 0.077 Uiso 1 1 calc R U . . .
C52 C 0.19334(8) 0.63319(7) 0.82000(8) 0.0381(3) Uani 1 1 d . . . . .
H52A H 0.212521 0.588647 0.836813 0.057 Uiso 1 1 calc R U . . .
H52B H 0.209464 0.665109 0.856443 0.057 Uiso 1 1 calc R U . . .
H52C H 0.212925 0.647063 0.788216 0.057 Uiso 1 1 calc R U . . .
O3 O 0.56000(6) 0.63065(5) 0.71677(6) 0.0422(3) Uani 1 1 d . . . . .
O4 O 0.77889(6) 0.68279(5) 0.70457(5) 0.0366(2) Uani 1 1 d . . . . .
C53 C 0.61856(7) 0.64499(6) 0.71355(6) 0.0292(3) Uani 1 1 d . . . . .
C54 C 0.68014(7) 0.69256(6) 0.74712(6) 0.0256(2) Uani 1 1 d . . . . .
C55 C 0.72055(7) 0.66905(6) 0.70796(6) 0.0275(2) Uani 1 1 d . . . . .
C56 C 0.65833(7) 0.62174(6) 0.67421(6) 0.0250(2) Uani 1 1 d . . . . .
C57 C 0.69521(7) 0.74300(6) 0.79740(6) 0.0258(2) Uani 1 1 d . . . . .
C58 C 0.63985(8) 0.79137(6) 0.78909(6) 0.0277(2) Uani 1 1 d . . . . .
C59 C 0.65560(8) 0.84075(7) 0.83704(7) 0.0329(3) Uani 1 1 d . . . . .
H59 H 0.618929 0.873808 0.832203 0.040 Uiso 1 1 calc R U . . .
C60 C 0.72364(9) 0.84243(7) 0.89149(7) 0.0353(3) Uani 1 1 d . . . . .
H60 H 0.733475 0.876773 0.923252 0.042 Uiso 1 1 calc R U . . .
C61 C 0.77742(8) 0.79413(7) 0.89975(6) 0.0329(3) Uani 1 1 d . . . . .
H61 H 0.823771 0.795450 0.937457 0.039 Uiso 1 1 calc R U . . .
C62 C 0.76437(7) 0.74357(6) 0.85340(6) 0.0275(2) Uani 1 1 d . . . . .
C63 C 0.56833(8) 0.79476(6) 0.72861(6) 0.0286(3) Uani 1 1 d . . . . .
C64 C 0.50060(8) 0.77682(7) 0.73142(6) 0.0315(3) Uani 1 1 d . . . . .
C65 C 0.43360(8) 0.78430(7) 0.67575(7) 0.0352(3) Uani 1 1 d . . . . .
H65 H 0.387797 0.771441 0.677365 0.042 Uiso 1 1 calc R U . . .
C66 C 0.43265(8) 0.81039(7) 0.61757(7) 0.0352(3) Uani 1 1 d . . . . .
C67 C 0.50026(8) 0.82723(7) 0.61564(6) 0.0338(3) Uani 1 1 d . . . . .
H67 H 0.500009 0.844755 0.576164 0.041 Uiso 1 1 calc R U . . .
C68 C 0.56869(8) 0.81920(6) 0.66994(6) 0.0312(3) Uani 1 1 d . . . . .
C69 C 0.49973(9) 0.74746(8) 0.79338(7) 0.0375(3) Uani 1 1 d . . . . .
H69A H 0.515065 0.781663 0.827771 0.056 Uiso 1 1 calc R U . . .
H69B H 0.534573 0.709662 0.807988 0.056 Uiso 1 1 calc R U . . .
H69C H 0.449004 0.732048 0.784477 0.056 Uiso 1 1 calc R U . . .
C70 C 0.35967(10) 0.81903(9) 0.55746(7) 0.0459(4) Uani 1 1 d . . . . .
H70A H 0.361926 0.859856 0.534216 0.069 Uiso 1 1 calc R U . . .
H70B H 0.318206 0.822355 0.570864 0.069 Uiso 1 1 calc R U . . .
H70C H 0.351626 0.780459 0.528365 0.069 Uiso 1 1 calc R U . . .
C71 C 0.64038(9) 0.83712(7) 0.66419(7) 0.0369(3) Uani 1 1 d . . . . .
H71A H 0.660739 0.797286 0.652011 0.055 Uiso 1 1 calc R U . . .
H71B H 0.676886 0.854169 0.706389 0.055 Uiso 1 1 calc R U . . .
H71C H 0.630101 0.871528 0.630445 0.055 Uiso 1 1 calc R U . . .
C72 C 0.82013(7) 0.68882(6) 0.86626(6) 0.0281(3) Uani 1 1 d . . . . .
C73 C 0.88869(8) 0.70060(7) 0.86184(6) 0.0310(3) Uani 1 1 d . . . . .
C74 C 0.94012(8) 0.64856(8) 0.87571(7) 0.0344(3) Uani 1 1 d . . . . .
H74 H 0.985579 0.656063 0.871262 0.041 Uiso 1 1 calc R U . . .
C75 C 0.92725(8) 0.58635(8) 0.89574(7) 0.0355(3) Uani 1 1 d . . . . .
C76 C 0.86014(8) 0.57586(7) 0.90120(7) 0.0344(3) Uani 1 1 d . . . . .
H76 H 0.851018 0.533560 0.915690 0.041 Uiso 1 1 calc R U . . .
C77 C 0.80563(8) 0.62568(7) 0.88602(6) 0.0309(3) Uani 1 1 d . . . . .
C78 C 0.90614(9) 0.76779(8) 0.84139(8) 0.0387(3) Uani 1 1 d . . . . .
H78A H 0.912406 0.800761 0.875604 0.058 Uiso 1 1 calc R U . . .
H78B H 0.864867 0.781518 0.800241 0.058 Uiso 1 1 calc R U . . .
H78C H 0.952517 0.764841 0.835005 0.058 Uiso 1 1 calc R U . . .
C79 C 0.98502(9) 0.53127(9) 0.91179(9) 0.0464(4) Uani 1 1 d . . . . .
H79A H 1.019403 0.533651 0.958339 0.070 Uiso 1 1 calc R U . . .
H79B H 1.013326 0.536688 0.884956 0.070 Uiso 1 1 calc R U . . .
H79C H 0.959733 0.487800 0.902469 0.070 Uiso 1 1 calc R U . . .
C80 C 0.73385(8) 0.61198(7) 0.89326(7) 0.0360(3) Uani 1 1 d . . . . .
H80A H 0.691954 0.610266 0.849767 0.054 Uiso 1 1 calc R U . . .
H80B H 0.725065 0.647684 0.919149 0.054 Uiso 1 1 calc R U . . .
H80C H 0.737887 0.569086 0.915571 0.054 Uiso 1 1 calc R U . . .
C81 C 0.64384(7) 0.57136(6) 0.62397(6) 0.0241(2) Uani 1 1 d . . . . .
C82 C 0.64674(7) 0.58845(6) 0.56386(6) 0.0260(2) Uani 1 1 d . . . . .
C83 C 0.63403(8) 0.53855(7) 0.51733(7) 0.0319(3) Uani 1 1 d . . . . .
H83 H 0.636792 0.548961 0.477053 0.038 Uiso 1 1 calc R U . . .
C84 C 0.61737(9) 0.47372(7) 0.52880(7) 0.0374(3) Uani 1 1 d . . . . .
H84 H 0.607954 0.440394 0.496143 0.045 Uiso 1 1 calc R U . . .
C85 C 0.61443(8) 0.45753(7) 0.58757(7) 0.0357(3) Uani 1 1 d . . . . .
H85 H 0.603031 0.412978 0.594885 0.043 Uiso 1 1 calc R U . . .
C86 C 0.62786(7) 0.50525(6) 0.63616(6) 0.0276(2) Uani 1 1 d . . . . .
C87 C 0.65450(7) 0.65914(6) 0.54627(6) 0.0256(2) Uani 1 1 d . . . . .
C88 C 0.59272(7) 0.70231(6) 0.52824(6) 0.0274(2) Uani 1 1 d . . . . .
C89 C 0.59799(8) 0.76651(7) 0.50669(6) 0.0309(3) Uani 1 1 d . . . . .
H89 H 0.555825 0.795391 0.493583 0.037 Uiso 1 1 calc R U . . .
C90 C 0.66374(8) 0.78947(7) 0.50388(6) 0.0330(3) Uani 1 1 d . . . . .
C91 C 0.72444(8) 0.74614(7) 0.52284(7) 0.0325(3) Uani 1 1 d . . . . .
H91 H 0.769685 0.761365 0.521598 0.039 Uiso 1 1 calc R U . . .
C92 C 0.72112(7) 0.68110(7) 0.54361(6) 0.0287(3) Uani 1 1 d . . . . .
C93 C 0.51957(8) 0.68013(7) 0.52952(7) 0.0338(3) Uani 1 1 d . . . . .
H93A H 0.505970 0.635903 0.509234 0.051 Uiso 1 1 calc R U . . .
H93B H 0.480047 0.712221 0.505093 0.051 Uiso 1 1 calc R U . . .
H93C H 0.525353 0.677902 0.575049 0.051 Uiso 1 1 calc R U . . .
C94 C 0.66764(10) 0.85933(8) 0.48042(8) 0.0438(4) Uani 1 1 d . . . . .
H94A H 0.717952 0.867583 0.482844 0.066 Uiso 1 1 calc R U . . .
H94B H 0.656839 0.891590 0.508234 0.066 Uiso 1 1 calc R U . . .
H94C H 0.630651 0.864256 0.434929 0.066 Uiso 1 1 calc R U . . .
C95 C 0.78776(8) 0.63561(8) 0.56197(7) 0.0361(3) Uani 1 1 d . . . . .
H95A H 0.793843 0.609732 0.600980 0.054 Uiso 1 1 calc R U . . .
H95B H 0.832908 0.662366 0.571380 0.054 Uiso 1 1 calc R U . . .
H95C H 0.779978 0.605084 0.525525 0.054 Uiso 1 1 calc R U . . .
C96 C 0.63035(7) 0.48447(6) 0.70088(6) 0.0291(3) Uani 1 1 d . . . . .
C97 C 0.70005(8) 0.47643(6) 0.75458(7) 0.0309(3) Uani 1 1 d . . . . .
C98 C 0.70176(8) 0.45263(7) 0.81330(7) 0.0354(3) Uani 1 1 d . . . . .
H98 H 0.748799 0.446916 0.849618 0.042 Uiso 1 1 calc R U . . .
C99 C 0.63616(9) 0.43681(8) 0.82055(7) 0.0380(3) Uani 1 1 d . . . . .
C100 C 0.56830(8) 0.44546(7) 0.76708(7) 0.0373(3) Uani 1 1 d . . . . .
H100 H 0.523343 0.435023 0.771410 0.045 Uiso 1 1 calc R U . . .
C101 C 0.56376(8) 0.46893(7) 0.70720(7) 0.0324(3) Uani 1 1 d . . . . .
C102 C 0.77247(8) 0.49083(7) 0.74817(7) 0.0355(3) Uani 1 1 d . . . . .
H10A H 0.776783 0.538986 0.742613 0.053 Uiso 1 1 calc R U . . .
H10B H 0.772514 0.467123 0.709940 0.053 Uiso 1 1 calc R U . . .
H10C H 0.814983 0.475697 0.787820 0.053 Uiso 1 1 calc R U . . .
C103 C 0.64000(10) 0.41091(10) 0.88527(8) 0.0547(5) Uani 1 1 d . . . . .
H10D H 0.671422 0.370779 0.897961 0.082 Uiso 1 1 calc R U . . .
H10E H 0.589400 0.399882 0.880708 0.082 Uiso 1 1 calc R U . . .
H10F H 0.661650 0.445308 0.919065 0.082 Uiso 1 1 calc R U . . .
C104 C 0.48861(8) 0.47676(8) 0.65035(8) 0.0412(3) Uani 1 1 d . . . . .
H10G H 0.482440 0.442131 0.617584 0.062 Uiso 1 1 calc R U . . .
H10H H 0.485440 0.520939 0.630513 0.062 Uiso 1 1 calc R U . . .
H10I H 0.448938 0.472310 0.665868 0.062 Uiso 1 1 calc R U . . .

loop_
_atom_site_aniso_label
_atom_site_aniso_U_11
_atom_site_aniso_U_22
_atom_site_aniso_U_33
_atom_site_aniso_U_23
_atom_site_aniso_U_13
_atom_site_aniso_U_12
O1 0.0375(5) 0.0573(7) 0.0347(5) -0.0126(5) 0.0213(4) -0.0127(5)
O2 0.0350(5) 0.0378(5) 0.0521(6) -0.0160(5) 0.0241(5) -0.0053(4)
C1 0.0392(7) 0.0291(6) 0.0292(6) -0.0031(5) 0.0212(6) -0.0034(5)
C2 0.0362(7) 0.0222(5) 0.0276(6) -0.0012(4) 0.0176(5) -0.0009(5)
C3 0.0358(7) 0.0243(6) 0.0318(6) -0.0042(5) 0.0177(5) 0.0010(5)
C4 0.0329(6) 0.0214(5) 0.0282(6) -0.0004(4) 0.0179(5) -0.0001(4)
C5 0.0369(7) 0.0234(6) 0.0265(6) -0.0024(4) 0.0195(5) -0.0038(5)
C6 0.0391(7) 0.0274(6) 0.0276(6) -0.0025(5) 0.0204(5) -0.0065(5)
C7 0.0485(8) 0.0356(7) 0.0265(6) -0.0051(5) 0.0194(6) -0.0073(6)
C8 0.0608(10) 0.0297(7) 0.0334(7) -0.0095(5) 0.0263(7) -0.0053(6)
C9 0.0532(9) 0.0271(6) 0.0373(7) -0.0033(5) 0.0271(7) 0.0024(6)
C10 0.0421(7) 0.0229(6) 0.0317(6) -0.0027(5) 0.0226(6) -0.0013(5)
C11 0.0342(7) 0.0332(6) 0.0231(6) -0.0018(5) 0.0154(5) -0.0032(5)
C12 0.0331(7) 0.0320(6) 0.0264(6) -0.0005(5) 0.0159(5) -0.0013(5)
C13 0.0387(7) 0.0350(7) 0.0309(7) 0.0004(5) 0.0148(6) 0.0016(6)
C14 0.0360(7) 0.0511(9) 0.0315(7) 0.0001(6) 0.0121(6) 0.0081(6)
C15 0.0294(7) 0.0571(9) 0.0342(7) -0.0013(6) 0.0132(6) -0.0016(6)
C16 0.0355(7) 0.0443(8) 0.0270(6) -0.0039(5) 0.0150(6) -0.0069(6)
C17 0.0375(7) 0.0310(7) 0.0407(7) 0.0027(5) 0.0226(6) -0.0014(5)
C18 0.0446(9) 0.0574(11) 0.0586(11) 0.0003(9) 0.0172(8) 0.0156(8)
C19 0.0418(8) 0.0510(9) 0.0399(8) -0.0073(7) 0.0198(7) -0.0168(7)
C20 0.0412(7) 0.0240(6) 0.0330(6) -0.0028(5) 0.0198(6) 0.0055(5)
C21 0.0465(8) 0.0207(6) 0.0366(7) 0.0001(5) 0.0207(6) 0.0035(5)
C22 0.0537(9) 0.0260(6) 0.0347(7) 0.0030(5) 0.0165(7) 0.0072(6)
C23 0.0444(8) 0.0325(7) 0.0425(8) -0.0027(6) 0.0143(7) 0.0102(6)
C24 0.0392(8) 0.0443(8) 0.0460(8) -0.0083(7) 0.0196(7) 0.0079(6)
C25 0.0419(8) 0.0367(7) 0.0415(7) -0.0056(6) 0.0255(6) 0.0060(6)
C26 0.0562(9) 0.0296(7) 0.0370(7) 0.0046(6) 0.0216(7) -0.0064(6)
C27 0.0564(11) 0.0486(10) 0.0479(9) -0.0011(8) 0.0097(8) 0.0118(8)
C28 0.0487(9) 0.0645(11) 0.0452(9) -0.0079(8) 0.0329(8) -0.0048(8)
C29 0.0308(6) 0.0223(5) 0.0266(6) -0.0017(4) 0.0157(5) 0.0001(4)
C30 0.0335(6) 0.0229(6) 0.0276(6) -0.0018(4) 0.0166(5) -0.0003(5)
C31 0.0434(8) 0.0263(6) 0.0313(6) -0.0065(5) 0.0191(6) -0.0040(5)
C32 0.0468(8) 0.0333(7) 0.0304(6) -0.0074(5) 0.0219(6) -0.0004(6)
C33 0.0404(7) 0.0346(7) 0.0297(6) -0.0009(5) 0.0223(6) 0.0002(5)
C34 0.0308(6) 0.0260(6) 0.0281(6) -0.0003(5) 0.0166(5) 0.0011(5)
C35 0.0418(7) 0.0199(5) 0.0287(6) -0.0043(4) 0.0202(5) -0.0032(5)
C36 0.0400(7) 0.0222(6) 0.0315(6) -0.0064(5) 0.0204(6) -0.0052(5)
C37 0.0497(8) 0.0258(6) 0.0395(7) -0.0073(5) 0.0288(7) -0.0087(6)
C38 0.0669(10) 0.0228(6) 0.0357(7) -0.0039(5) 0.0326(7) -0.0056(6)
C39 0.0580(9) 0.0252(6) 0.0288(6) -0.0006(5) 0.0209(6) 0.0014(6)
C40 0.0461(8) 0.0236(6) 0.0306(6) -0.0034(5) 0.0190(6) 0.0012(5)
C41 0.0390(7) 0.0335(7) 0.0354(7) -0.0041(5) 0.0180(6) -0.0026(6)
C42 0.0903(13) 0.0319(8) 0.0483(9) 0.0008(6) 0.0467(9) -0.0057(8)
C43 0.0445(8) 0.0354(7) 0.0372(7) 0.0008(6) 0.0164(6) 0.0075(6)
C44 0.0319(6) 0.0294(6) 0.0267(6) -0.0002(5) 0.0177(5) -0.0025(5)
C45 0.0307(6) 0.0388(7) 0.0281(6) -0.0008(5) 0.0175(5) -0.0008(5)
C46 0.0332(7) 0.0475(8) 0.0321(7) -0.0030(6) 0.0188(6) -0.0088(6)
C47 0.0440(8) 0.0388(7) 0.0336(7) -0.0034(6) 0.0227(6) -0.0139(6)
C48 0.0431(8) 0.0295(6) 0.0369(7) 0.0032(5) 0.0206(6) -0.0027(6)
C49 0.0338(7) 0.0301(6) 0.0307(6) 0.0026(5) 0.0167(5) -0.0015(5)
C50 0.0355(7) 0.0469(8) 0.0394(8) 0.0017(6) 0.0211(6) 0.0067(6)
C51 0.0624(11) 0.0456(9) 0.0492(9) -0.0058(7) 0.0270(8) -0.0256(8)
C52 0.0349(7) 0.0340(7) 0.0436(8) 0.0055(6) 0.0146(6) 0.0026(6)
O3 0.0404(6) 0.0396(6) 0.0594(7) -0.0137(5) 0.0337(5) -0.0092(4)
O4 0.0353(5) 0.0416(6) 0.0405(5) -0.0125(4) 0.0234(4) -0.0095(4)
C53 0.0333(7) 0.0266(6) 0.0324(6) -0.0032(5) 0.0183(5) -0.0002(5)
C54 0.0315(6) 0.0228(5) 0.0252(6) 0.0003(4) 0.0146(5) 0.0014(4)
C55 0.0338(7) 0.0244(6) 0.0267(6) -0.0037(4) 0.0151(5) 0.0000(5)
C56 0.0304(6) 0.0222(5) 0.0258(6) 0.0004(4) 0.0150(5) 0.0010(4)
C57 0.0341(6) 0.0228(5) 0.0263(6) -0.0026(4) 0.0182(5) -0.0017(5)
C58 0.0380(7) 0.0240(6) 0.0264(6) -0.0003(4) 0.0186(5) 0.0009(5)
C59 0.0449(8) 0.0262(6) 0.0330(7) -0.0022(5) 0.0215(6) 0.0044(5)
C60 0.0502(8) 0.0293(7) 0.0301(6) -0.0066(5) 0.0205(6) -0.0017(6)
C61 0.0407(7) 0.0321(7) 0.0276(6) -0.0051(5) 0.0159(6) -0.0027(5)
C62 0.0332(6) 0.0273(6) 0.0261(6) -0.0023(5) 0.0166(5) -0.0026(5)
C63 0.0395(7) 0.0235(6) 0.0271(6) -0.0009(5) 0.0179(5) 0.0054(5)
C64 0.0383(7) 0.0322(6) 0.0288(6) 0.0014(5) 0.0187(6) 0.0075(5)
C65 0.0381(7) 0.0387(7) 0.0329(7) -0.0006(6) 0.0189(6) 0.0075(6)
C66 0.0444(8) 0.0322(7) 0.0280(6) -0.0010(5) 0.0143(6) 0.0101(6)
C67 0.0517(8) 0.0256(6) 0.0265(6) 0.0013(5) 0.0186(6) 0.0063(5)
C68 0.0455(8) 0.0229(6) 0.0296(6) -0.0004(5) 0.0199(6) 0.0020(5)
C69 0.0400(8) 0.0465(8) 0.0327(7) 0.0047(6) 0.0218(6) 0.0057(6)
C70 0.0517(9) 0.0498(9) 0.0319(7) 0.0007(6) 0.0131(7) 0.0140(7)
C71 0.0504(8) 0.0318(7) 0.0330(7) 0.0010(5) 0.0219(6) -0.0072(6)
C72 0.0327(6) 0.0291(6) 0.0232(5) -0.0043(5) 0.0122(5) -0.0018(5)
C73 0.0335(7) 0.0352(7) 0.0264(6) -0.0057(5) 0.0143(5) -0.0043(5)
C74 0.0305(7) 0.0440(8) 0.0292(6) -0.0056(6) 0.0130(5) 0.0004(6)
C75 0.0341(7) 0.0412(8) 0.0288(6) -0.0050(5) 0.0107(5) 0.0040(6)
C76 0.0393(7) 0.0319(7) 0.0317(6) -0.0005(5) 0.0145(6) 0.0015(5)
C77 0.0335(7) 0.0335(7) 0.0269(6) -0.0024(5) 0.0138(5) -0.0007(5)
C78 0.0435(8) 0.0388(8) 0.0407(8) -0.0032(6) 0.0246(7) -0.0051(6)
C79 0.0427(9) 0.0484(9) 0.0459(9) 0.0012(7) 0.0162(7) 0.0120(7)
C80 0.0387(7) 0.0357(7) 0.0380(7) 0.0034(6) 0.0202(6) -0.0010(6)
C81 0.0255(6) 0.0211(5) 0.0266(6) -0.0034(4) 0.0118(5) -0.0010(4)
C82 0.0273(6) 0.0251(6) 0.0277(6) -0.0029(5) 0.0133(5) -0.0012(4)
C83 0.0366(7) 0.0324(7) 0.0289(6) -0.0068(5) 0.0159(5) -0.0034(5)
C84 0.0459(8) 0.0279(6) 0.0400(7) -0.0130(6) 0.0194(6) -0.0051(6)
C85 0.0445(8) 0.0216(6) 0.0419(8) -0.0057(5) 0.0190(6) -0.0040(5)
C86 0.0286(6) 0.0222(5) 0.0322(6) -0.0004(5) 0.0129(5) -0.0006(4)
C87 0.0306(6) 0.0254(6) 0.0229(5) -0.0029(4) 0.0132(5) -0.0029(5)
C88 0.0296(6) 0.0277(6) 0.0261(6) -0.0020(5) 0.0129(5) -0.0033(5)
C89 0.0353(7) 0.0287(6) 0.0286(6) 0.0014(5) 0.0134(5) 0.0009(5)
C90 0.0433(7) 0.0309(6) 0.0261(6) 0.0018(5) 0.0156(6) -0.0053(5)
C91 0.0355(7) 0.0371(7) 0.0299(6) 0.0000(5) 0.0186(6) -0.0081(5)
C92 0.0325(6) 0.0318(6) 0.0257(6) -0.0026(5) 0.0158(5) -0.0029(5)
C93 0.0293(7) 0.0326(7) 0.0406(7) 0.0006(6) 0.0157(6) -0.0011(5)
C94 0.0535(9) 0.0361(8) 0.0435(8) 0.0105(6) 0.0217(7) -0.0062(7)
C95 0.0336(7) 0.0408(8) 0.0391(7) -0.0013(6) 0.0200(6) 0.0006(6)
C96 0.0331(7) 0.0205(5) 0.0340(6) 0.0018(5) 0.0144(5) -0.0014(5)
C97 0.0315(7) 0.0246(6) 0.0362(7) 0.0014(5) 0.0136(5) -0.0018(5)
C98 0.0339(7) 0.0321(7) 0.0368(7) 0.0067(5) 0.0113(6) -0.0005(5)
C99 0.0423(8) 0.0350(7) 0.0374(7) 0.0071(6) 0.0173(6) -0.0058(6)
C100 0.0354(7) 0.0371(7) 0.0412(8) 0.0046(6) 0.0179(6) -0.0067(6)
C101 0.0318(7) 0.0282(6) 0.0364(7) 0.0036(5) 0.0134(6) -0.0028(5)
C102 0.0316(7) 0.0355(7) 0.0398(7) 0.0046(6) 0.0153(6) 0.0008(5)
C103 0.0515(10) 0.0687(12) 0.0417(9) 0.0163(8) 0.0171(8) -0.0135(9)
C104 0.0319(7) 0.0467(9) 0.0429(8) 0.0052(7) 0.0135(6) -0.0028(6)

loop_
_atom_type_symbol
_atom_type_description
_atom_type_scat_dispersion_real
_atom_type_scat_dispersion_imag
_atom_type_scat_source
C C 0.0019 0.0015 'International Tables Vol C Tables 4.2.6.8 and 6.1.1.4'
H H 0.0000 0.0000 'International Tables Vol C Tables 4.2.6.8 and 6.1.1.4'
O O 0.0071 0.0057 'International Tables Vol C Tables 4.2.6.8 and 6.1.1.4'

loop_
_geom_angle_atom_site_label_1
_geom_angle_atom_site_label_2
_geom_angle_atom_site_label_3
_geom_angle
_geom_angle_site_symmetry_1
_geom_angle_site_symmetry_3
_geom_angle_publ_flag
O1 C1 C2 134.35(12) . . ?
O1 C1 C4 136.37(12) . . ?
C2 C1 C4 89.28(10) . . ?
C1 C2 C3 91.27(10) . . ?
C5 C2 C1 132.19(12) . . ?
C5 C2 C3 136.44(12) . . ?
O2 C3 C2 135.42(12) . . ?
O2 C3 C4 135.83(12) . . ?
C2 C3 C4 88.75(10) . . ?
C1 C4 C3 90.62(10) . . ?
C29 C4 C1 136.44(11) . . ?
C29 C4 C3 132.90(12) . . ?
C6 C5 C2 118.59(12) . . ?
C10 C5 C2 120.10(12) . . ?
C10 C5 C6 121.26(11) . . ?
C5 C6 C11 119.27(11) . . ?
C7 C6 C5 118.44(13) . . ?
C7 C6 C11 122.07(12) . . ?
C6 C7 H7 119.8 . . ?
C8 C7 C6 120.39(13) . . ?
C8 C7 H7 119.8 . . ?
C7 C8 H8 119.6 . . ?
C9 C8 C7 120.75(12) . . ?
C9 C8 H8 119.6 . . ?
C8 C9 H9 119.4 . . ?
C8 C9 C10 121.11(13) . . ?
C10 C9 H9 119.4 . . ?
C5 C10 C20 121.71(11) . . ?
C9 C10 C5 117.95(13) . . ?
C9 C10 C20 120.30(12) . . ?
C12 C11 C6 118.86(11) . . ?
C16 C11 C6 121.30(12) . . ?
C16 C11 C12 119.78(13) . . ?
C11 C12 C17 122.55(12) . . ?
C13 C12 C11 118.84(12) . . ?
C13 C12 C17 118.60(12) . . ?
C12 C13 H13 119.0 . . ?
C14 C13 C12 122.02(14) . . ?
C14 C13 H13 119.0 . . ?
C13 C14 C15 118.08(14) . . ?
C13 C14 C18 120.27(15) . . ?
C15 C14 C18 121.64(15) . . ?
C14 C15 H15 118.9 . . ?
C16 C15 C14 122.14(14) . . ?
C16 C15 H15 118.9 . . ?
C11 C16 C19 121.13(14) . . ?
C15 C16 C11 119.04(13) . . ?
C15 C16 C19 119.66(13) . . ?
C12 C17 H17A 109.5 . . ?
C12 C17 H17B 109.5 . . ?
C12 C17 H17C 109.5 . . ?
H17A C17 H17B 109.5 . . ?
H17A C17 H17C 109.5 . . ?
H17B C17 H17C 109.5 . . ?
C14 C18 H18A 109.5 . . ?
C14 C18 H18B 109.5 . . ?
C14 C18 H18C 109.5 . . ?
H18A C18 H18B 109.5 . . ?
H18A C18 H18C 109.5 . . ?
H18B C18 H18C 109.5 . . ?
C16 C19 H19A 109.5 . . ?
C16 C19 H19B 109.5 . . ?
C16 C19 H19C 109.5 . . ?
H19A C19 H19B 109.5 . . ?
H19A C19 H19C 109.5 . . ?
H19B C19 H19C 109.5 . . ?
C21 C20 C10 120.26(12) . . ?
C25 C20 C10 119.74(12) . . ?
C25 C20 C21 119.99(13) . . ?
C20 C21 C26 120.85(13) . . ?
C22 C21 C20 118.85(14) . . ?
C22 C21 C26 120.30(13) . . ?
C21 C22 H22 119.1 . . ?
C23 C22 C21 121.89(14) . . ?
C23 C22 H22 119.1 . . ?
C22 C23 C24 118.63(14) . . ?
C22 C23 C27 121.77(16) . . ?
C24 C23 C27 119.58(16) . . ?
C23 C24 H24 119.3 . . ?
C25 C24 C23 121.33(15) . . ?
C25 C24 H24 119.3 . . ?
C20 C25 C28 120.53(14) . . ?
C24 C25 C20 119.30(14) . . ?
C24 C25 C28 120.08(15) . . ?
C21 C26 H26A 109.5 . . ?
C21 C26 H26B 109.5 . . ?
C21 C26 H26C 109.5 . . ?
H26A C26 H26B 109.5 . . ?
H26A C26 H26C 109.5 . . ?
H26B C26 H26C 109.5 . . ?
C23 C27 H27A 109.5 . . ?
C23 C27 H27B 109.5 . . ?
C23 C27 H27C 109.5 . . ?
H27A C27 H27B 109.5 . . ?
H27A C27 H27C 109.5 . . ?
H27B C27 H27C 109.5 . . ?
C25 C28 H28A 109.5 . . ?
C25 C28 H28B 109.5 . . ?
C25 C28 H28C 109.5 . . ?
H28A C28 H28B 109.5 . . ?
H28A C28 H28C 109.5 . . ?
H28B C28 H28C 109.5 . . ?
C30 C29 C4 119.23(11) . . ?
C34 C29 C4 120.57(11) . . ?
C34 C29 C30 120.17(11) . . ?
C29 C30 C35 121.18(11) . . ?
C31 C30 C29 119.03(11) . . ?
C31 C30 C35 119.48(11) . . ?
C30 C31 H31 119.8 . . ?
C32 C31 C30 120.43(12) . . ?
C32 C31 H31 119.8 . . ?
C31 C32 H32 119.8 . . ?
C33 C32 C31 120.36(12) . . ?
C33 C32 H32 119.8 . . ?
C32 C33 H33 119.5 . . ?
C32 C33 C34 121.09(12) . . ?
C34 C33 H33 119.5 . . ?
C29 C34 C44 122.18(11) . . ?
C33 C34 C29 118.78(12) . . ?
C33 C34 C44 118.89(11) . . ?
C36 C35 C30 120.71(12) . . ?
C36 C35 C40 120.71(12) . . ?
C40 C35 C30 118.51(12) . . ?
C35 C36 C37 118.69(13) . . ?
C35 C36 C41 121.47(12) . . ?
C37 C36 C41 119.81(13) . . ?
C36 C37 H37 119.2 . . ?
C38 C37 C36 121.56(14) . . ?
C38 C37 H37 119.2 . . ?
C37 C38 C42 121.03(15) . . ?
C39 C38 C37 118.79(13) . . ?
C39 C38 C42 120.18(15) . . ?
C38 C39 H39 119.2 . . ?
C38 C39 C40 121.69(14) . . ?
C40 C39 H39 119.2 . . ?
C35 C40 C43 121.95(12) . . ?
C39 C40 C35 118.53(14) . . ?
C39 C40 C43 119.49(13) . . ?
C36 C41 H41A 109.5 . . ?
C36 C41 H41B 109.5 . . ?
C36 C41 H41C 109.5 . . ?
H41A C41 H41B 109.5 . . ?
H41A C41 H41C 109.5 . . ?
H41B C41 H41C 109.5 . . ?
C38 C42 H42A 109.5 . . ?
C38 C42 H42B 109.5 . . ?
C38 C42 H42C 109.5 . . ?
H42A C42 H42B 109.5 . . ?
H42A C42 H42C 109.5 . . ?
H42B C42 H42C 109.5 . . ?
C40 C43 H43A 109.5 . . ?
C40 C43 H43B 109.5 . . ?
C40 C43 H43C 109.5 . . ?
H43A C43 H43B 109.5 . . ?
H43A C43 H43C 109.5 . . ?
H43B C43 H43C 109.5 . . ?
C45 C44 C34 120.93(12) . . ?
C45 C44 C49 120.61(12) . . ?
C49 C44 C34 118.43(11) . . ?
C44 C45 C50 121.28(12) . . ?
C46 C45 C44 118.75(13) . . ?
C46 C45 C50 119.85(13) . . ?
C45 C46 H46 119.2 . . ?
C47 C46 C45 121.54(13) . . ?
C47 C46 H46 119.2 . . ?
C46 C47 C51 121.30(14) . . ?
C48 C47 C46 118.87(13) . . ?
C48 C47 C51 119.82(15) . . ?
C47 C48 H48 119.2 . . ?
C47 C48 C49 121.64(14) . . ?
C49 C48 H48 119.2 . . ?
C44 C49 C52 121.22(12) . . ?
C48 C49 C44 118.58(12) . . ?
C48 C49 C52 120.19(13) . . ?
C45 C50 H50A 109.5 . . ?
C45 C50 H50B 109.5 . . ?
C45 C50 H50C 109.5 . . ?
H50A C50 H50B 109.5 . . ?
H50A C50 H50C 109.5 . . ?
H50B C50 H50C 109.5 . . ?
C47 C51 H51A 109.5 . . ?
C47 C51 H51B 109.5 . . ?
C47 C51 H51C 109.5 . . ?
H51A C51 H51B 109.5 . . ?
H51A C51 H51C 109.5 . . ?
H51B C51 H51C 109.5 . . ?
C49 C52 H52A 109.5 . . ?
C49 C52 H52B 109.5 . . ?
C49 C52 H52C 109.5 . . ?
H52A C52 H52B 109.5 . . ?
H52A C52 H52C 109.5 . . ?
H52B C52 H52C 109.5 . . ?
O3 C53 C54 135.73(12) . . ?
O3 C53 C56 135.20(12) . . ?
C54 C53 C56 89.07(10) . . ?
C53 C54 C55 91.12(10) . . ?
C57 C54 C53 134.84(11) . . ?
C57 C54 C55 134.04(11) . . ?
O4 C55 C54 135.88(12) . . ?
O4 C55 C56 135.55(11) . . ?
C56 C55 C54 88.57(10) . . ?
C53 C56 C55 91.24(10) . . ?
C81 C56 C53 134.65(11) . . ?
C81 C56 C55 134.09(11) . . ?
C58 C57 C54 118.66(11) . . ?
C58 C57 C62 120.95(11) . . ?
C62 C57 C54 120.38(11) . . ?
C57 C58 C63 122.21(11) . . ?
C59 C58 C57 118.24(12) . . ?
C59 C58 C63 119.35(11) . . ?
C58 C59 H59 119.4 . . ?
C60 C59 C58 121.26(13) . . ?
C60 C59 H59 119.4 . . ?
C59 C60 H60 119.9 . . ?
C59 C60 C61 120.15(12) . . ?
C61 C60 H60 119.9 . . ?
C60 C61 H61 119.6 . . ?
C60 C61 C62 120.85(13) . . ?
C62 C61 H61 119.6 . . ?
C57 C62 C72 121.48(11) . . ?
C61 C62 C57 118.53(12) . . ?
C61 C62 C72 119.80(12) . . ?
C64 C63 C58 119.83(11) . . ?
C64 C63 C68 120.31(12) . . ?
C68 C63 C58 119.78(12) . . ?
C63 C64 C69 120.85(12) . . ?
C65 C64 C63 119.35(12) . . ?
C65 C64 C69 119.77(13) . . ?
C64 C65 H65 119.4 . . ?
C64 C65 C66 121.13(14) . . ?
C66 C65 H65 119.4 . . ?
C65 C66 C70 120.92(14) . . ?
C67 C66 C65 118.59(13) . . ?
C67 C66 C70 120.48(13) . . ?
C66 C67 H67 119.0 . . ?
C66 C67 C68 122.01(12) . . ?
C68 C67 H67 119.0 . . ?
C63 C68 C71 122.04(12) . . ?
C67 C68 C63 118.56(13) . . ?
C67 C68 C71 119.40(12) . . ?
C64 C69 H69A 109.5 . . ?
C64 C69 H69B 109.5 . . ?
C64 C69 H69C 109.5 . . ?
H69A C69 H69B 109.5 . . ?
H69A C69 H69C 109.5 . . ?
H69B C69 H69C 109.5 . . ?
C66 C70 H70A 109.5 . . ?
C66 C70 H70B 109.5 . . ?
C66 C70 H70C 109.5 . . ?
H70A C70 H70B 109.5 . . ?
H70A C70 H70C 109.5 . . ?
H70B C70 H70C 109.5 . . ?
C68 C71 H71A 109.5 . . ?
C68 C71 H71B 109.5 . . ?
C68 C71 H71C 109.5 . . ?
H71A C71 H71B 109.5 . . ?
H71A C71 H71C 109.5 . . ?
H71B C71 H71C 109.5 . . ?
C73 C72 C62 120.61(12) . . ?
C77 C72 C62 119.56(12) . . ?
C77 C72 C73 119.77(12) . . ?
C72 C73 C78 121.04(12) . . ?
C74 C73 C72 118.91(13) . . ?
C74 C73 C78 120.05(12) . . ?
C73 C74 H74 118.9 . . ?
C75 C74 C73 122.22(13) . . ?
C75 C74 H74 118.9 . . ?
C74 C75 C76 118.23(13) . . ?
C74 C75 C79 120.90(14) . . ?
C76 C75 C79 120.87(14) . . ?
C75 C76 H76 119.0 . . ?
C75 C76 C77 121.92(13) . . ?
C77 C76 H76 119.0 . . ?
C72 C77 C80 121.16(12) . . ?
C76 C77 C72 118.90(13) . . ?
C76 C77 C80 119.90(13) . . ?
C73 C78 H78A 109.5 . . ?
C73 C78 H78B 109.5 . . ?
C73 C78 H78C 109.5 . . ?
H78A C78 H78B 109.5 . . ?
H78A C78 H78C 109.5 . . ?
H78B C78 H78C 109.5 . . ?
C75 C79 H79A 109.5 . . ?
C75 C79 H79B 109.5 . . ?
C75 C79 H79C 109.5 . . ?
H79A C79 H79B 109.5 . . ?
H79A C79 H79C 109.5 . . ?
H79B C79 H79C 109.5 . . ?
C77 C80 H80A 109.5 . . ?
C77 C80 H80B 109.5 . . ?
C77 C80 H80C 109.5 . . ?
H80A C80 H80B 109.5 . . ?
H80A C80 H80C 109.5 . . ?
H80B C80 H80C 109.5 . . ?
C82 C81 C56 119.98(11) . . ?
C86 C81 C56 119.28(11) . . ?
C86 C81 C82 120.74(11) . . ?
C81 C82 C87 121.99(10) . . ?
C83 C82 C81 118.39(12) . . ?
C83 C82 C87 119.27(11) . . ?
C82 C83 H83 119.5 . . ?
C84 C83 C82 121.02(13) . . ?
C84 C83 H83 119.5 . . ?
C83 C84 H84 119.9 . . ?
C85 C84 C83 120.18(12) . . ?
C85 C84 H84 119.9 . . ?
C84 C85 H85 119.4 . . ?
C84 C85 C86 121.14(13) . . ?
C86 C85 H85 119.4 . . ?
C81 C86 C96 121.99(11) . . ?
C85 C86 C81 118.51(12) . . ?
C85 C86 C96 119.36(11) . . ?
C88 C87 C82 119.21(11) . . ?
C92 C87 C82 120.46(11) . . ?
C92 C87 C88 120.20(11) . . ?
C87 C88 C93 121.73(11) . . ?
C89 C88 C87 119.21(12) . . ?
C89 C88 C93 119.03(12) . . ?
C88 C89 H89 119.2 . . ?
C88 C89 C90 121.56(13) . . ?
C90 C89 H89 119.2 . . ?
C89 C90 C94 120.23(13) . . ?
C91 C90 C89 118.15(12) . . ?
C91 C90 C94 121.62(13) . . ?
C90 C91 H91 118.9 . . ?
C90 C91 C92 122.15(12) . . ?
C92 C91 H91 118.9 . . ?
C87 C92 C95 121.20(12) . . ?
C91 C92 C87 118.73(12) . . ?
C91 C92 C95 120.07(12) . . ?
C88 C93 H93A 109.5 . . ?
C88 C93 H93B 109.5 . . ?
C88 C93 H93C 109.5 . . ?
H93A C93 H93B 109.5 . . ?
H93A C93 H93C 109.5 . . ?
H93B C93 H93C 109.5 . . ?
C90 C94 H94A 109.5 . . ?
C90 C94 H94B 109.5 . . ?
C90 C94 H94C 109.5 . . ?
H94A C94 H94B 109.5 . . ?
H94A C94 H94C 109.5 . . ?
H94B C94 H94C 109.5 . . ?
C92 C95 H95A 109.5 . . ?
C92 C95 H95B 109.5 . . ?
C92 C95 H95C 109.5 . . ?
H95A C95 H95B 109.5 . . ?
H95A C95 H95C 109.5 . . ?
H95B C95 H95C 109.5 . . ?
C97 C96 C86 119.46(12) . . ?
C97 C96 C101 120.14(12) . . ?
C101 C96 C86 120.29(12) . . ?
C96 C97 C102 120.93(12) . . ?
C98 C97 C96 118.87(12) . . ?
C98 C97 C102 120.16(12) . . ?
C97 C98 H98 119.1 . . ?
C97 C98 C99 121.87(13) . . ?
C99 C98 H98 119.1 . . ?
C98 C99 C103 120.54(14) . . ?
C100 C99 C98 118.14(13) . . ?
C100 C99 C103 121.33(14) . . ?
C99 C100 H100 119.0 . . ?
C99 C100 C101 122.09(13) . . ?
C101 C100 H100 119.0 . . ?
C96 C101 C104 121.08(12) . . ?
C100 C101 C96 118.90(13) . . ?
C100 C101 C104 120.01(13) . . ?
C97 C102 H10A 109.5 . . ?
C97 C102 H10B 109.5 . . ?
C97 C102 H10C 109.5 . . ?
H10A C102 H10B 109.5 . . ?
H10A C102 H10C 109.5 . . ?
H10B C102 H10C 109.5 . . ?
C99 C103 H10D 109.5 . . ?
C99 C103 H10E 109.5 . . ?
C99 C103 H10F 109.5 . . ?
H10D C103 H10E 109.5 . . ?
H10D C103 H10F 109.5 . . ?
H10E C103 H10F 109.5 . . ?
C101 C104 H10G 109.5 . . ?
C101 C104 H10H 109.5 . . ?
C101 C104 H10I 109.5 . . ?
H10G C104 H10H 109.5 . . ?
H10G C104 H10I 109.5 . . ?
H10H C104 H10I 109.5 . . ?

loop_
_geom_bond_atom_site_label_1
_geom_bond_atom_site_label_2
_geom_bond_distance
_geom_bond_site_symmetry_2
_geom_bond_publ_flag
O1 C1 1.2201(16) . ?
O2 C3 1.2083(16) . ?
C1 C2 1.4736(18) . ?
C1 C4 1.4804(18) . ?
C2 C3 1.4790(18) . ?
C2 C5 1.4513(17) . ?
C3 C4 1.4889(17) . ?
C4 C29 1.4501(16) . ?
C5 C6 1.4166(19) . ?
C5 C10 1.4103(18) . ?
C6 C7 1.3959(18) . ?
C6 C11 1.4888(19) . ?
C7 H7 0.9500 . ?
C7 C8 1.389(2) . ?
C8 H8 0.9500 . ?
C8 C9 1.382(2) . ?
C9 H9 0.9500 . ?
C9 C10 1.3976(18) . ?
C10 C20 1.492(2) . ?
C11 C12 1.4105(19) . ?
C11 C16 1.4068(19) . ?
C12 C13 1.3920(19) . ?
C12 C17 1.5105(19) . ?
C13 H13 0.9500 . ?
C13 C14 1.388(2) . ?
C14 C15 1.389(2) . ?
C14 C18 1.516(2) . ?
C15 H15 0.9500 . ?
C15 C16 1.386(2) . ?
C16 C19 1.504(2) . ?
C17 H17A 0.9800 . ?
C17 H17B 0.9800 . ?
C17 H17C 0.9800 . ?
C18 H18A 0.9800 . ?
C18 H18B 0.9800 . ?
C18 H18C 0.9800 . ?
C19 H19A 0.9800 . ?
C19 H19B 0.9800 . ?
C19 H19C 0.9800 . ?
C20 C21 1.4044(19) . ?
C20 C25 1.403(2) . ?
C21 C22 1.396(2) . ?
C21 C26 1.513(2) . ?
C22 H22 0.9500 . ?
C22 C23 1.380(2) . ?
C23 C24 1.394(2) . ?
C23 C27 1.515(2) . ?
C24 H24 0.9500 . ?
C24 C25 1.391(2) . ?
C25 C28 1.508(2) . ?
C26 H26A 0.9800 . ?
C26 H26B 0.9800 . ?
C26 H26C 0.9800 . ?
C27 H27A 0.9800 . ?
C27 H27B 0.9800 . ?
C27 H27C 0.9800 . ?
C28 H28A 0.9800 . ?
C28 H28B 0.9800 . ?
C28 H28C 0.9800 . ?
C29 C30 1.4146(17) . ?
C29 C34 1.4126(17) . ?
C30 C31 1.3961(17) . ?
C30 C35 1.4918(17) . ?
C31 H31 0.9500 . ?
C31 C32 1.3896(19) . ?
C32 H32 0.9500 . ?
C32 C33 1.381(2) . ?
C33 H33 0.9500 . ?
C33 C34 1.3924(18) . ?
C34 C44 1.4936(18) . ?
C35 C36 1.3963(19) . ?
C35 C40 1.406(2) . ?
C36 C37 1.4035(18) . ?
C36 C41 1.506(2) . ?
C37 H37 0.9500 . ?
C37 C38 1.388(2) . ?
C38 C39 1.383(2) . ?
C38 C42 1.519(2) . ?
C39 H39 0.9500 . ?
C39 C40 1.402(2) . ?
C40 C43 1.508(2) . ?
C41 H41A 0.9800 . ?
C41 H41B 0.9800 . ?
C41 H41C 0.9800 . ?
C42 H42A 0.9800 . ?
C42 H42B 0.9800 . ?
C42 H42C 0.9800 . ?
C43 H43A 0.9800 . ?
C43 H43B 0.9800 . ?
C43 H43C 0.9800 . ?
C44 C45 1.4006(19) . ?
C44 C49 1.4030(19) . ?
C45 C46 1.394(2) . ?
C45 C50 1.512(2) . ?
C46 H46 0.9500 . ?
C46 C47 1.388(2) . ?
C47 C48 1.383(2) . ?
C47 C51 1.517(2) . ?
C48 H48 0.9500 . ?
C48 C49 1.3973(19) . ?
C49 C52 1.499(2) . ?
C50 H50A 0.9800 . ?
C50 H50B 0.9800 . ?
C50 H50C 0.9800 . ?
C51 H51A 0.9800 . ?
C51 H51B 0.9800 . ?
C51 H51C 0.9800 . ?
C52 H52A 0.9800 . ?
C52 H52B 0.9800 . ?
C52 H52C 0.9800 . ?
O3 C53 1.2152(16) . ?
O4 C55 1.2099(16) . ?
C53 C54 1.4752(18) . ?
C53 C56 1.4752(17) . ?
C54 C55 1.4834(17) . ?
C54 C57 1.4491(17) . ?
C55 C56 1.4803(18) . ?
C56 C81 1.4489(16) . ?
C57 C58 1.4082(18) . ?
C57 C62 1.4141(19) . ?
C58 C59 1.3968(18) . ?
C58 C63 1.4929(19) . ?
C59 H59 0.9500 . ?
C59 C60 1.385(2) . ?
C60 H60 0.9500 . ?
C60 C61 1.385(2) . ?
C61 H61 0.9500 . ?
C61 C62 1.3958(18) . ?
C62 C72 1.4894(18) . ?
C63 C64 1.4033(19) . ?
C63 C68 1.4061(18) . ?
C64 C65 1.394(2) . ?
C64 C69 1.5149(19) . ?
C65 H65 0.9500 . ?
C65 C66 1.398(2) . ?
C66 C67 1.387(2) . ?
C66 C70 1.513(2) . ?
C67 H67 0.9500 . ?
C67 C68 1.396(2) . ?
C68 C71 1.508(2) . ?
C69 H69A 0.9800 . ?
C69 H69B 0.9800 . ?
C69 H69C 0.9800 . ?
C70 H70A 0.9800 . ?
C70 H70B 0.9800 . ?
C70 H70C 0.9800 . ?
C71 H71A 0.9800 . ?
C71 H71B 0.9800 . ?
C71 H71C 0.9800 . ?
C72 C73 1.4094(18) . ?
C72 C77 1.4068(19) . ?
C73 C74 1.392(2) . ?
C73 C78 1.506(2) . ?
C74 H74 0.9500 . ?
C74 C75 1.382(2) . ?
C75 C76 1.388(2) . ?
C75 C79 1.513(2) . ?
C76 H76 0.9500 . ?
C76 C77 1.3969(19) . ?
C77 C80 1.5086(19) . ?
C78 H78A 0.9800 . ?
C78 H78B 0.9800 . ?
C78 H78C 0.9800 . ?
C79 H79A 0.9800 . ?
C79 H79B 0.9800 . ?
C79 H79C 0.9800 . ?
C80 H80A 0.9800 . ?
C80 H80B 0.9800 . ?
C80 H80C 0.9800 . ?
C81 C82 1.4143(17) . ?
C81 C86 1.4124(17) . ?
C82 C83 1.3897(17) . ?
C82 C87 1.4934(17) . ?
C83 H83 0.9500 . ?
C83 C84 1.388(2) . ?
C84 H84 0.9500 . ?
C84 C85 1.381(2) . ?
C85 H85 0.9500 . ?
C85 C86 1.3891(18) . ?
C86 C96 1.4905(18) . ?
C87 C88 1.4042(18) . ?
C87 C92 1.4037(17) . ?
C88 C89 1.3917(18) . ?
C88 C93 1.5139(18) . ?
C89 H89 0.9500 . ?
C89 C90 1.395(2) . ?
C90 C91 1.389(2) . ?
C90 C94 1.507(2) . ?
C91 H91 0.9500 . ?
C91 C92 1.3931(19) . ?
C92 C95 1.5034(19) . ?
C93 H93A 0.9800 . ?
C93 H93B 0.9800 . ?
C93 H93C 0.9800 . ?
C94 H94A 0.9800 . ?
C94 H94B 0.9800 . ?
C94 H94C 0.9800 . ?
C95 H95A 0.9800 . ?
C95 H95B 0.9800 . ?
C95 H95C 0.9800 . ?
C96 C97 1.4054(19) . ?
C96 C101 1.4065(19) . ?
C97 C98 1.387(2) . ?
C97 C102 1.5143(19) . ?
C98 H98 0.9500 . ?
C98 C99 1.399(2) . ?
C99 C100 1.383(2) . ?
C99 C103 1.513(2) . ?
C100 H100 0.9500 . ?
C100 C101 1.390(2) . ?
C101 C104 1.503(2) . ?
C102 H10A 0.9800 . ?
C102 H10B 0.9800 . ?
C102 H10C 0.9800 . ?
C103 H10D 0.9800 . ?
C103 H10E 0.9800 . ?
C103 H10F 0.9800 . ?
C104 H10G 0.9800 . ?
C104 H10H 0.9800 . ?
C104 H10I 0.9800 . ?

loop_
_geom_torsion_atom_site_label_1
_geom_torsion_atom_site_label_2
_geom_torsion_atom_site_label_3
_geom_torsion_atom_site_label_4
_geom_torsion
_geom_torsion_site_symmetry_1
_geom_torsion_site_symmetry_2
_geom_torsion_site_symmetry_3
_geom_torsion_site_symmetry_4
_geom_torsion_publ_flag
O1 C1 C2 C3 178.39(17) . . . . ?
O1 C1 C2 C5 -4.8(3) . . . . ?
O1 C1 C4 C3 -178.42(17) . . . . ?
O1 C1 C4 C29 4.1(3) . . . . ?
O2 C3 C4 C1 178.27(17) . . . . ?
O2 C3 C4 C29 -4.1(3) . . . . ?
C1 C2 C3 O2 -178.26(17) . . . . ?
C1 C2 C3 C4 2.11(10) . . . . ?
C1 C2 C5 C6 49.39(19) . . . . ?
C1 C2 C5 C10 -128.16(15) . . . . ?
C1 C4 C29 C30 -139.28(15) . . . . ?
C1 C4 C29 C34 42.5(2) . . . . ?
C2 C1 C4 C3 2.11(10) . . . . ?
C2 C1 C4 C29 -175.41(15) . . . . ?
C2 C3 C4 C1 -2.10(10) . . . . ?
C2 C3 C4 C29 175.56(14) . . . . ?
C2 C5 C6 C7 -174.51(11) . . . . ?
C2 C5 C6 C11 10.79(17) . . . . ?
C2 C5 C10 C9 174.23(12) . . . . ?
C2 C5 C10 C20 -3.72(18) . . . . ?
C3 C2 C5 C6 -135.28(15) . . . . ?
C3 C2 C5 C10 47.2(2) . . . . ?
C3 C4 C29 C30 44.1(2) . . . . ?
C3 C4 C29 C34 -134.09(15) . . . . ?
C4 C1 C2 C3 -2.12(10) . . . . ?
C4 C1 C2 C5 174.66(14) . . . . ?
C4 C29 C30 C31 -175.05(12) . . . . ?
C4 C29 C30 C35 11.28(18) . . . . ?
C4 C29 C34 C33 174.04(12) . . . . ?
C4 C29 C34 C44 -1.45(19) . . . . ?
C5 C2 C3 O2 5.2(3) . . . . ?
C5 C2 C3 C4 -174.43(15) . . . . ?
C5 C6 C7 C8 -0.5(2) . . . . ?
C5 C6 C11 C12 63.03(16) . . . . ?
C5 C6 C11 C16 -114.29(14) . . . . ?
C5 C10 C20 C21 77.77(16) . . . . ?
C5 C10 C20 C25 -102.75(15) . . . . ?
C6 C5 C10 C9 -3.25(18) . . . . ?
C6 C5 C10 C20 178.81(12) . . . . ?
C6 C7 C8 C9 -1.7(2) . . . . ?
C6 C11 C12 C13 -174.69(11) . . . . ?
C6 C11 C12 C17 6.95(18) . . . . ?
C6 C11 C16 C15 175.51(12) . . . . ?
C6 C11 C16 C19 0.27(19) . . . . ?
C7 C6 C11 C12 -111.47(14) . . . . ?
C7 C6 C11 C16 71.21(17) . . . . ?
C7 C8 C9 C10 1.5(2) . . . . ?
C8 C9 C10 C5 1.0(2) . . . . ?
C8 C9 C10 C20 178.98(13) . . . . ?
C9 C10 C20 C21 -100.12(15) . . . . ?
C9 C10 C20 C25 79.35(17) . . . . ?
C10 C5 C6 C7 3.01(18) . . . . ?
C10 C5 C6 C11 -171.70(11) . . . . ?
C10 C20 C21 C22 178.84(12) . . . . ?
C10 C20 C21 C26 -1.01(19) . . . . ?
C10 C20 C25 C24 -178.77(12) . . . . ?
C10 C20 C25 C28 4.5(2) . . . . ?
C11 C6 C7 C8 174.06(12) . . . . ?
C11 C12 C13 C14 -0.7(2) . . . . ?
C12 C11 C16 C15 -1.79(19) . . . . ?
C12 C11 C16 C19 -177.03(12) . . . . ?
C12 C13 C14 C15 -2.2(2) . . . . ?
C12 C13 C14 C18 178.09(14) . . . . ?
C13 C14 C15 C16 3.1(2) . . . . ?
C14 C15 C16 C11 -1.1(2) . . . . ?
C14 C15 C16 C19 174.16(14) . . . . ?
C16 C11 C12 C13 2.67(18) . . . . ?
C16 C11 C12 C17 -175.68(12) . . . . ?
C17 C12 C13 C14 177.74(13) . . . . ?
C18 C14 C15 C16 -177.16(15) . . . . ?
C20 C21 C22 C23 0.1(2) . . . . ?
C21 C20 C25 C24 0.7(2) . . . . ?
C21 C20 C25 C28 -176.02(13) . . . . ?
C21 C22 C23 C24 0.3(2) . . . . ?
C21 C22 C23 C27 179.09(14) . . . . ?
C22 C23 C24 C25 -0.3(2) . . . . ?
C23 C24 C25 C20 -0.3(2) . . . . ?
C23 C24 C25 C28 176.49(14) . . . . ?
C25 C20 C21 C22 -0.64(19) . . . . ?
C25 C20 C21 C26 179.51(13) . . . . ?
C26 C21 C22 C23 179.96(14) . . . . ?
C27 C23 C24 C25 -179.04(14) . . . . ?
C29 C30 C31 C32 -0.2(2) . . . . ?
C29 C30 C35 C36 -113.87(14) . . . . ?
C29 C30 C35 C40 69.06(16) . . . . ?
C29 C34 C44 C45 -98.34(15) . . . . ?
C29 C34 C44 C49 83.80(16) . . . . ?
C30 C29 C34 C33 -4.14(19) . . . . ?
C30 C29 C34 C44 -179.64(12) . . . . ?
C30 C31 C32 C33 -1.8(2) . . . . ?
C30 C35 C36 C37 -177.20(11) . . . . ?
C30 C35 C36 C41 4.95(18) . . . . ?
C30 C35 C40 C39 176.25(11) . . . . ?
C30 C35 C40 C43 -2.12(18) . . . . ?
C31 C30 C35 C36 72.48(16) . . . . ?
C31 C30 C35 C40 -104.59(15) . . . . ?
C31 C32 C33 C34 0.8(2) . . . . ?
C32 C33 C34 C29 2.2(2) . . . . ?
C32 C33 C34 C44 177.83(13) . . . . ?
C33 C34 C44 C45 86.17(16) . . . . ?
C33 C34 C44 C49 -91.69(15) . . . . ?
C34 C29 C30 C31 3.16(19) . . . . ?
C34 C29 C30 C35 -170.51(12) . . . . ?
C34 C44 C45 C46 -176.89(11) . . . . ?
C34 C44 C45 C50 7.18(18) . . . . ?
C34 C44 C49 C48 177.60(12) . . . . ?
C34 C44 C49 C52 -2.68(19) . . . . ?
C35 C30 C31 C32 173.59(13) . . . . ?
C35 C36 C37 C38 1.41(19) . . . . ?
C36 C35 C40 C39 -0.82(18) . . . . ?
C36 C35 C40 C43 -179.19(12) . . . . ?
C36 C37 C38 C39 -1.5(2) . . . . ?
C36 C37 C38 C42 178.23(13) . . . . ?
C37 C38 C39 C40 0.5(2) . . . . ?
C38 C39 C40 C35 0.69(19) . . . . ?
C38 C39 C40 C43 179.10(13) . . . . ?
C40 C35 C36 C37 -0.19(18) . . . . ?
C40 C35 C36 C41 -178.05(12) . . . . ?
C41 C36 C37 C38 179.29(12) . . . . ?
C42 C38 C39 C40 -179.30(13) . . . . ?
C44 C45 C46 C47 -1.41(19) . . . . ?
C45 C44 C49 C48 -0.26(19) . . . . ?
C45 C44 C49 C52 179.45(13) . . . . ?
C45 C46 C47 C48 1.2(2) . . . . ?
C45 C46 C47 C51 -177.64(13) . . . . ?
C46 C47 C48 C49 -0.5(2) . . . . ?
C47 C48 C49 C44 0.1(2) . . . . ?
C47 C48 C49 C52 -179.66(13) . . . . ?
C49 C44 C45 C46 0.92(18) . . . . ?
C49 C44 C45 C50 -175.01(12) . . . . ?
C50 C45 C46 C47 174.58(13) . . . . ?
C51 C47 C48 C49 178.35(13) . . . . ?
O3 C53 C54 C55 179.51(17) . . . . ?
O3 C53 C54 C57 -1.4(3) . . . . ?
O3 C53 C56 C55 -179.51(17) . . . . ?
O3 C53 C56 C81 -1.2(3) . . . . ?
O4 C55 C56 C53 -179.87(16) . . . . ?
O4 C55 C56 C81 1.8(3) . . . . ?
C53 C54 C55 O4 179.87(16) . . . . ?
C53 C54 C55 C56 0.32(10) . . . . ?
C53 C54 C57 C58 -51.8(2) . . . . ?
C53 C54 C57 C62 128.55(15) . . . . ?
C53 C56 C81 C82 128.46(15) . . . . ?
C53 C56 C81 C86 -52.3(2) . . . . ?
C54 C53 C56 C55 0.32(10) . . . . ?
C54 C53 C56 C81 178.66(14) . . . . ?
C54 C55 C56 C53 -0.32(10) . . . . ?
C54 C55 C56 C81 -178.68(14) . . . . ?
C54 C57 C58 C59 -178.47(11) . . . . ?
C54 C57 C58 C63 -3.67(18) . . . . ?
C54 C57 C62 C61 178.24(12) . . . . ?
C54 C57 C62 C72 -6.77(18) . . . . ?
C55 C54 C57 C58 126.95(15) . . . . ?
C55 C54 C57 C62 -52.7(2) . . . . ?
C55 C56 C81 C82 -53.8(2) . . . . ?
C55 C56 C81 C86 125.34(15) . . . . ?
C56 C53 C54 C55 -0.32(10) . . . . ?
C56 C53 C54 C57 178.76(14) . . . . ?
C56 C81 C82 C83 178.72(12) . . . . ?
C56 C81 C82 C87 -8.16(18) . . . . ?
C56 C81 C86 C85 -179.72(12) . . . . ?
C56 C81 C86 C96 -4.12(18) . . . . ?
C57 C54 C55 O4 0.8(3) . . . . ?
C57 C54 C55 C56 -178.78(14) . . . . ?
C57 C58 C59 C60 -0.1(2) . . . . ?
C57 C58 C63 C64 109.57(14) . . . . ?
C57 C58 C63 C68 -73.72(16) . . . . ?
C57 C62 C72 C73 111.12(14) . . . . ?
C57 C62 C72 C77 -71.90(16) . . . . ?
C58 C57 C62 C61 -1.43(18) . . . . ?
C58 C57 C62 C72 173.56(11) . . . . ?
C58 C59 C60 C61 -0.8(2) . . . . ?
C58 C63 C64 C65 175.85(12) . . . . ?
C58 C63 C64 C69 -6.14(19) . . . . ?
C58 C63 C68 C67 -174.57(11) . . . . ?
C58 C63 C68 C71 5.17(18) . . . . ?
C59 C58 C63 C64 -75.68(16) . . . . ?
C59 C58 C63 C68 101.02(15) . . . . ?
C59 C60 C61 C62 0.6(2) . . . . ?
C60 C61 C62 C57 0.54(19) . . . . ?
C60 C61 C62 C72 -174.53(12) . . . . ?
C61 C62 C72 C73 -73.95(16) . . . . ?
C61 C62 C72 C77 103.03(15) . . . . ?
C62 C57 C58 C59 1.20(18) . . . . ?
C62 C57 C58 C63 176.00(11) . . . . ?
C62 C72 C73 C74 178.52(11) . . . . ?
C62 C72 C73 C78 -2.51(18) . . . . ?
C62 C72 C77 C76 -176.70(11) . . . . ?
C62 C72 C77 C80 1.12(19) . . . . ?
C63 C58 C59 C60 -175.03(12) . . . . ?
C63 C64 C65 C66 -1.1(2) . . . . ?
C64 C63 C68 C67 2.12(19) . . . . ?
C64 C63 C68 C71 -178.14(12) . . . . ?
C64 C65 C66 C67 1.7(2) . . . . ?
C64 C65 C66 C70 -179.40(13) . . . . ?
C65 C66 C67 C68 -0.3(2) . . . . ?
C66 C67 C68 C63 -1.5(2) . . . . ?
C66 C67 C68 C71 178.72(13) . . . . ?
C68 C63 C64 C65 -0.84(19) . . . . ?
C68 C63 C64 C69 177.17(12) . . . . ?
C69 C64 C65 C66 -179.13(13) . . . . ?
C70 C66 C67 C68 -179.26(13) . . . . ?
C72 C73 C74 C75 -2.1(2) . . . . ?
C73 C72 C77 C76 0.30(19) . . . . ?
C73 C72 C77 C80 178.13(12) . . . . ?
C73 C74 C75 C76 0.8(2) . . . . ?
C73 C74 C75 C79 -178.73(13) . . . . ?
C74 C75 C76 C77 1.1(2) . . . . ?
C75 C76 C77 C72 -1.7(2) . . . . ?
C75 C76 C77 C80 -179.53(13) . . . . ?
C77 C72 C73 C74 1.54(18) . . . . ?
C77 C72 C73 C78 -179.49(12) . . . . ?
C78 C73 C74 C75 178.87(13) . . . . ?
C79 C75 C76 C77 -179.32(13) . . . . ?
C81 C82 C83 C84 1.3(2) . . . . ?
C81 C82 C87 C88 -73.70(16) . . . . ?
C81 C82 C87 C92 110.42(14) . . . . ?
C81 C86 C96 C97 -74.06(17) . . . . ?
C81 C86 C96 C101 109.94(15) . . . . ?
C82 C81 C86 C85 -0.54(19) . . . . ?
C82 C81 C86 C96 175.06(12) . . . . ?
C82 C83 C84 C85 -1.1(2) . . . . ?
C82 C87 C88 C89 -174.77(11) . . . . ?
C82 C87 C88 C93 3.21(18) . . . . ?
C82 C87 C92 C91 175.82(11) . . . . ?
C82 C87 C92 C95 -3.51(18) . . . . ?
C83 C82 C87 C88 99.36(14) . . . . ?
C83 C82 C87 C92 -76.51(16) . . . . ?
C83 C84 C85 C86 0.1(2) . . . . ?
C84 C85 C86 C81 0.7(2) . . . . ?
C84 C85 C86 C96 -174.98(13) . . . . ?
C85 C86 C96 C97 101.50(15) . . . . ?
C85 C86 C96 C101 -74.49(17) . . . . ?
C86 C81 C82 C83 -0.46(18) . . . . ?
C86 C81 C82 C87 172.66(12) . . . . ?
C86 C96 C97 C98 -175.58(12) . . . . ?
C86 C96 C97 C102 2.08(19) . . . . ?
C86 C96 C101 C100 175.76(13) . . . . ?
C86 C96 C101 C104 -3.7(2) . . . . ?
C87 C82 C83 C84 -172.01(13) . . . . ?
C87 C88 C89 C90 -1.37(19) . . . . ?
C88 C87 C92 C91 -0.01(18) . . . . ?
C88 C87 C92 C95 -179.34(12) . . . . ?
C88 C89 C90 C91 0.5(2) . . . . ?
C88 C89 C90 C94 -179.89(13) . . . . ?
C89 C90 C91 C92 0.7(2) . . . . ?
C90 C91 C92 C87 -0.9(2) . . . . ?
C90 C91 C92 C95 178.43(12) . . . . ?
C92 C87 C88 C89 1.12(18) . . . . ?
C92 C87 C88 C93 179.10(12) . . . . ?
C93 C88 C89 C90 -179.40(12) . . . . ?
C94 C90 C91 C92 -178.95(13) . . . . ?
C96 C97 C98 C99 -0.3(2) . . . . ?
C97 C96 C101 C100 -0.2(2) . . . . ?
C97 C96 C101 C104 -179.65(13) . . . . ?
C97 C98 C99 C100 0.0(2) . . . . ?
C97 C98 C99 C103 179.97(15) . . . . ?
C98 C99 C100 C101 0.2(2) . . . . ?
C99 C100 C101 C96 -0.1(2) . . . . ?
C99 C100 C101 C104 179.34(15) . . . . ?
C101 C96 C97 C98 0.4(2) . . . . ?
C101 C96 C97 C102 178.08(12) . . . . ?
C102 C97 C98 C99 -178.01(14) . . . . ?
C103 C99 C100 C101 -179.74(16) . . . . ?
